data_7135178
loop_
_publ_author_name
'Thakur, Deepika'
'Meena, Shivam A.'
'Sharma, Manvi'
'Nandy, Abhijit'
'Arora, Kirti'
'Banerjee, Shibdas'
'Verma, Akhilesh K.'

_publ_section_title
;
 Vinyl benzotriazole to indole: an iodine-mediated denitrogenative
 transannulation approach for the synthesis of indoles.
;
_journal_name_full 'Chemical communications (Cambridge, England)'
_journal_paper_doi 10.1039/d5cc05419b
_journal_year 2025
_chemical_formula_moiety 'C18 H18 I N3 O2 S'
_chemical_formula_sum 'C18 H18 I N3 O2 S'
_chemical_formula_weight 467.31
_space_group_crystal_system monoclinic
_space_group_IT_number 14
_space_group_name_Hall '-P 2ybc'
_space_group_name_H-M_alt 'P 1 21/c 1'
_atom_sites_solution_hydrogens geom
_atom_sites_solution_primary dual
_audit_creation_date 2025-10-10
_audit_creation_method
;
Olex2 1.5
(compiled 2023.03.06 svn.rbb2c1857 for OlexSys, GUI svn.r6748)
;
_audit_update_record
;
2025-10-16 deposited with the CCDC.	2025-11-17 downloaded from the CCDC.
;
_cell_angle_alpha 90
_cell_angle_beta 98.755(3)
_cell_angle_gamma 90
_cell_formula_units_Z 4
_cell_length_a 7.6989(2)
_cell_length_b 13.6394(3)
_cell_length_c 17.7709(6)
_cell_measurement_reflns_used 11064
_cell_measurement_temperature 150.00(10)
_cell_measurement_theta_max 30.8850
_cell_measurement_theta_min 1.9740
_cell_volume 1844.35(9)
_computing_cell_refinement 'CrysAlisPro 1.171.43.106a (Rigaku OD, 2024)'
_computing_data_collection 'CrysAlisPro 1.171.43.106a (Rigaku OD, 2024)'
_computing_data_reduction 'CrysAlisPro 1.171.43.106a (Rigaku OD, 2024)'
_computing_molecular_graphics 'Olex2 1.5 (Dolomanov et al., 2009)'
_computing_publication_material 'Olex2 1.5 (Dolomanov et al., 2009)'
_computing_structure_refinement 'SHELXL 2016/4 (Sheldrick, 2015)'
_computing_structure_solution 'SHELXT 2014/5 (Sheldrick, 2014)'
_diffrn_ambient_environment N~2~
_diffrn_ambient_temperature 150.00(10)
_diffrn_detector 'Hybrid Pixel Array Detector'
_diffrn_detector_area_resol_mean 10.0000
_diffrn_detector_type HyPix
_diffrn_measured_fraction_theta_full 1.000
_diffrn_measured_fraction_theta_max 1.000
_diffrn_measurement_details
;
List of Runs (angles in degrees, time in seconds):

  # Type    Start    End  Width  t~exp~   \w     \q     \k     \f   Frames
#--------------------------------------------------------------------------
  1  \w      2.00  27.00   0.50    0.44    --    5.38  97.00-102.00   50
  2  \w    -49.00 -19.00   0.50    0.44    --    5.38 -19.00 -30.00   60
  3  \w    -21.00  26.00   0.50    0.44    --   -5.23 -99.00 -30.00   94
  4  \w    -23.00   2.00   0.50    0.44    --   -5.23 -99.00  90.00   50
  5  \w    -27.00  36.00   0.50    0.44    --    5.38 -97.00 149.00  126
  6  \w    -77.00  10.00   0.50    0.44    --   -5.23 -57.00  60.00  174
  7  \w    -35.00   8.00   0.50    0.44    --   -5.23  97.00-102.00   86
;
_diffrn_measurement_device 'four-circle diffractometer'
_diffrn_measurement_device_type 'XtaLAB Synergy, Single source at home/near, HyPix'
_diffrn_measurement_method '\w scans'
_diffrn_orient_matrix_type 'CrysAlisPro convention (1999,Acta A55,543-557)'
_diffrn_orient_matrix_UB_11 -0.0016148000
_diffrn_orient_matrix_UB_12 -0.0447635000
_diffrn_orient_matrix_UB_13 -0.0204160000
_diffrn_orient_matrix_UB_21 0.0653762000
_diffrn_orient_matrix_UB_22 -0.0193784000
_diffrn_orient_matrix_UB_23 0.0285709000
_diffrn_orient_matrix_UB_31 -0.0664166000
_diffrn_orient_matrix_UB_32 -0.0180144000
_diffrn_orient_matrix_UB_33 0.0199660000
_diffrn_radiation_monochromator mirror
_diffrn_radiation_probe x-ray
_diffrn_radiation_type 'Mo K\a'
_diffrn_radiation_wavelength 0.71073
_diffrn_reflns_av_R_equivalents 0.0552
_diffrn_reflns_av_unetI/netI 0.0361
_diffrn_reflns_Laue_measured_fraction_full 1.000
_diffrn_reflns_Laue_measured_fraction_max 1.000
_diffrn_reflns_limit_h_max 9
_diffrn_reflns_limit_h_min -9
_diffrn_reflns_limit_k_max 17
_diffrn_reflns_limit_k_min -16
_diffrn_reflns_limit_l_max 22
_diffrn_reflns_limit_l_min -22
_diffrn_reflns_number 18586
_diffrn_reflns_point_group_measured_fraction_full 1.000
_diffrn_reflns_point_group_measured_fraction_max 1.000
_diffrn_reflns_theta_full 25.242
_diffrn_reflns_theta_max 26.371
_diffrn_reflns_theta_min 1.890
_diffrn_source 'micro-focus sealed X-ray tube'
_diffrn_source_type 'PhotonJet (Mo) X-ray Source'
_exptl_absorpt_coefficient_mu 1.866
_exptl_absorpt_correction_T_max 1.00000
_exptl_absorpt_correction_T_min 0.66269
_exptl_absorpt_correction_type multi-scan
_exptl_absorpt_process_details
;
CrysAlisPro 1.171.43.106a (Rigaku Oxford Diffraction, 2024)
Empirical absorption correction using spherical harmonics,
implemented in SCALE3 ABSPACK scaling algorithm.
;
_exptl_crystal_density_diffrn 1.683
_exptl_crystal_description block
_exptl_crystal_F_000 928
_refine_diff_density_max 0.735
_refine_diff_density_min -1.052
_refine_diff_density_rms 0.111
_refine_ls_extinction_method none
_refine_ls_goodness_of_fit_ref 1.031
_refine_ls_hydrogen_treatment constr
_refine_ls_matrix_type full
_refine_ls_number_parameters 203
_refine_ls_number_reflns 3773
_refine_ls_number_restraints 0
_refine_ls_restrained_S_all 1.031
_refine_ls_R_factor_all 0.0412
_refine_ls_R_factor_gt 0.0360
_refine_ls_shift/su_max 0.000
_refine_ls_shift/su_mean 0.000
_refine_ls_structure_factor_coef Fsqd
_refine_ls_weighting_details 'w=1/[\s^2^(Fo^2^)+(0.0485P)^2^+3.1715P] where P=(Fo^2^+2Fc^2^)/3'
_refine_ls_weighting_scheme calc
_refine_ls_wR_factor_gt 0.0925
_refine_ls_wR_factor_ref 0.0958
_reflns_Friedel_coverage 0.000
_reflns_number_gt 3353
_reflns_number_total 3773
_reflns_threshold_expression 'I > 2\s(I)'
_cod_data_source_file d5cc05419b2.cif
_cod_data_source_block dt-223_auto
_cod_database_code 7135178
_shelx_shelxl_version_number 2016/4
_chemical_oxdiff_formula 'C H N O S I'
_chemical_oxdiff_usercomment 22-11-2024
_shelx_space_group_comment
;
The symmetry employed for this shelxl refinement is uniquely defined
by the following loop, which should always be used as a source of
symmetry information in preference to the above space-group names.
They are only intended as comments.
;
_olex2_refinement_description
;
1. Fixed Uiso
 At 1.2 times of:
  All C(H) groups, All C(H,H) groups
 At 1.5 times of:
  All C(H,H,H) groups
2. Uiso/Uaniso restraints and constraints
Uanis(N12) = Uanis(N1) = Uanis(N2) = Uanis(C6) = Uanis(C11)
3.a Secondary CH2 refined with riding coordinates:
 C5(H5A,H5B), C4(H4A,H4B), C1(H1A,H1B)
3.b Aromatic/amide H refined with riding coordinates:
 C3(H3), C14(H14), C7(H7), C18(H18), C15(H15), C17(H17), C8(H8), C9(H9),
 C10(H10)
3.c Idealised Me refined as rotating group:
 C19(H19A,H19B,H19C)
;
_olex2_submission_special_instructions 'No special instructions were received'
_oxdiff_exptl_absorpt_empirical_details
;
Empirical correction (ABSPACK) includes:
- Absorption correction using spherical harmonics
- Frame scaling
;
_oxdiff_exptl_absorpt_empirical_full_max 1.443
_oxdiff_exptl_absorpt_empirical_full_min 0.633

loop_
_space_group_symop_operation_xyz
'x, y, z'
'-x, y+1/2, -z+1/2'
'-x, -y, -z'
'x, -y-1/2, z-1/2'

loop_
_atom_site_label
_atom_site_type_symbol
_atom_site_fract_x
_atom_site_fract_y
_atom_site_fract_z
_atom_site_U_iso_or_equiv
_atom_site_adp_type
_atom_site_occupancy
_atom_site_site_symmetry_order
_atom_site_calc_flag
_atom_site_refinement_flags_posn
_atom_site_refinement_flags_adp
_atom_site_refinement_flags_occupancy
_atom_site_disorder_assembly
_atom_site_disorder_group
I1 I 0.12354(3) 0.02878(2) 0.35496(2) 0.03428(11) Uani 1 1 d . . . . .
S1 S 0.66648(10) 0.38730(5) 0.37873(5) 0.01789(17) Uani 1 1 d . . . . .
O2 O 0.6496(3) 0.48588(15) 0.40510(14) 0.0240(5) Uani 1 1 d . . . . .
O1 O 0.8378(3) 0.35137(16) 0.36912(14) 0.0257(5) Uani 1 1 d . . . . .
N2 N 0.3107(3) 0.50277(19) 0.29154(16) 0.0208(3) Uani 1 1 d . . . . .
N1 N 0.3896(3) 0.56260(18) 0.24523(15) 0.0208(3) Uani 1 1 d . . . . .
N12 N 0.3497(3) 0.65294(18) 0.25831(15) 0.0208(3) Uani 1 1 d . . . . .
C2 C 0.3420(4) 0.3994(2) 0.29001(16) 0.0165(6) Uani 1 1 d . . . . .
C13 C 0.5757(4) 0.3078(2) 0.44067(18) 0.0179(6) Uani 1 1 d . . . . .
C3 C 0.2086(4) 0.3370(2) 0.29000(17) 0.0189(6) Uani 1 1 d . . . . .
H3 H 0.095047 0.364463 0.289374 0.023 Uiso 1 1 calc R U . . .
C5 C 0.1272(4) 0.1869(2) 0.35352(19) 0.0238(7) Uani 1 1 d . . . . .
H5A H 0.004832 0.211612 0.345856 0.029 Uiso 1 1 calc R U . . .
H5B H 0.186199 0.211141 0.403441 0.029 Uiso 1 1 calc R U . . .
C6 C 0.2175(4) 0.5575(2) 0.33600(19) 0.0208(3) Uani 1 1 d . . . . .
C14 C 0.6086(4) 0.2072(2) 0.43766(18) 0.0213(6) Uani 1 1 d . . . . .
H14 H 0.678427 0.181636 0.402533 0.026 Uiso 1 1 calc R U . . .
C11 C 0.2448(4) 0.6538(2) 0.31446(18) 0.0208(3) Uani 1 1 d . . . . .
C16 C 0.4326(4) 0.1827(2) 0.53825(18) 0.0226(6) Uani 1 1 d . . . . .
C7 C 0.1171(4) 0.5344(2) 0.39286(19) 0.0214(6) Uani 1 1 d . . . . .
H7 H 0.098101 0.468562 0.407167 0.026 Uiso 1 1 calc R U . . .
C18 C 0.4743(4) 0.3459(2) 0.49149(18) 0.0202(6) Uani 1 1 d . . . . .
H18 H 0.452865 0.414432 0.492990 0.024 Uiso 1 1 calc R U . . .
C4 C 0.2220(4) 0.2272(2) 0.29089(19) 0.0207(6) Uani 1 1 d . . . . .
H4A H 0.347085 0.207247 0.300276 0.025 Uiso 1 1 calc R U . . .
H4B H 0.168162 0.200458 0.240966 0.025 Uiso 1 1 calc R U . . .
C15 C 0.5376(4) 0.1458(2) 0.48680(19) 0.0235(7) Uani 1 1 d . . . . .
H15 H 0.560230 0.077347 0.485713 0.028 Uiso 1 1 calc R U . . .
C17 C 0.4043(4) 0.2831(2) 0.54015(18) 0.0226(6) Uani 1 1 d . . . . .
H17 H 0.335652 0.309180 0.575521 0.027 Uiso 1 1 calc R U . . .
C1 C 0.5303(4) 0.3731(2) 0.28882(17) 0.0172(6) Uani 1 1 d . . . . .
H1A H 0.576835 0.414844 0.250902 0.021 Uiso 1 1 calc R U . . .
H1B H 0.536494 0.304095 0.272134 0.021 Uiso 1 1 calc R U . . .
C8 C 0.0477(4) 0.6125(2) 0.42665(19) 0.0255(7) Uani 1 1 d . . . . .
H8 H -0.021756 0.600262 0.465497 0.031 Uiso 1 1 calc R U . . .
C9 C 0.0755(4) 0.7106(2) 0.4059(2) 0.0275(7) Uani 1 1 d . . . . .
H9 H 0.025879 0.762156 0.431521 0.033 Uiso 1 1 calc R U . . .
C10 C 0.1721(4) 0.7330(2) 0.3497(2) 0.0262(7) Uani 1 1 d . . . . .
H10 H 0.189368 0.798935 0.335240 0.031 Uiso 1 1 calc R U . . .
C19 C 0.3495(5) 0.1137(3) 0.5887(2) 0.0326(8) Uani 1 1 d . . . . .
H19A H 0.253672 0.077681 0.558018 0.049 Uiso 1 1 calc R U . . .
H19B H 0.302797 0.151304 0.628147 0.049 Uiso 1 1 calc R U . . .
H19C H 0.438018 0.067197 0.612770 0.049 Uiso 1 1 calc R U . . .

loop_
_atom_site_aniso_label
_atom_site_aniso_U_11
_atom_site_aniso_U_22
_atom_site_aniso_U_33
_atom_site_aniso_U_23
_atom_site_aniso_U_13
_atom_site_aniso_U_12
I1 0.03561(17) 0.01726(14) 0.04896(18) 0.00447(9) 0.00320(11) -0.00421(8)
S1 0.0141(3) 0.0135(3) 0.0271(4) -0.0028(3) 0.0067(3) -0.0008(3)
O2 0.0248(12) 0.0139(11) 0.0342(13) -0.0069(9) 0.0075(10) -0.0035(8)
O1 0.0131(11) 0.0222(11) 0.0437(14) -0.0015(10) 0.0105(10) 0.0008(8)
N2 0.0216(6) 0.0148(6) 0.0272(7) 0.0038(5) 0.0082(5) 0.0000(4)
N1 0.0216(6) 0.0148(6) 0.0272(7) 0.0038(5) 0.0082(5) 0.0000(4)
N12 0.0216(6) 0.0148(6) 0.0272(7) 0.0038(5) 0.0082(5) 0.0000(4)
C2 0.0180(14) 0.0145(14) 0.0177(14) 0.0014(11) 0.0044(11) 0.0017(11)
C13 0.0168(14) 0.0162(14) 0.0211(15) -0.0004(11) 0.0041(12) 0.0003(11)
C3 0.0186(15) 0.0180(15) 0.0206(15) 0.0011(11) 0.0045(12) 0.0010(11)
C5 0.0246(17) 0.0131(15) 0.0339(18) 0.0018(12) 0.0048(14) 0.0017(11)
C6 0.0216(6) 0.0148(6) 0.0272(7) 0.0038(5) 0.0082(5) 0.0000(4)
C14 0.0221(16) 0.0201(15) 0.0229(15) -0.0026(12) 0.0069(12) 0.0032(12)
C11 0.0216(6) 0.0148(6) 0.0272(7) 0.0038(5) 0.0082(5) 0.0000(4)
C16 0.0249(16) 0.0247(16) 0.0178(15) -0.0002(12) 0.0016(12) -0.0019(12)
C7 0.0187(16) 0.0229(16) 0.0232(16) 0.0008(12) 0.0052(12) -0.0029(11)
C18 0.0178(15) 0.0167(14) 0.0262(16) -0.0054(12) 0.0035(12) 0.0006(11)
C4 0.0191(15) 0.0159(15) 0.0273(16) -0.0020(12) 0.0044(12) -0.0016(11)
C15 0.0299(17) 0.0150(15) 0.0256(16) -0.0003(12) 0.0044(14) 0.0016(12)
C17 0.0209(16) 0.0266(17) 0.0209(15) -0.0034(12) 0.0050(12) 0.0020(12)
C1 0.0165(14) 0.0140(13) 0.0228(15) -0.0004(11) 0.0089(12) 0.0002(10)
C8 0.0218(16) 0.0314(18) 0.0245(16) -0.0042(13) 0.0069(13) 0.0003(13)
C9 0.0204(16) 0.0270(17) 0.0344(19) -0.0105(14) 0.0017(14) 0.0065(13)
C10 0.0242(16) 0.0179(16) 0.0357(19) -0.0040(13) 0.0022(14) 0.0006(12)
C19 0.042(2) 0.0308(19) 0.0276(18) 0.0057(14) 0.0122(16) -0.0006(15)

loop_
_atom_type_symbol
_atom_type_description
_atom_type_scat_dispersion_real
_atom_type_scat_dispersion_imag
_atom_type_scat_source
C C 0.0033 0.0016 'International Tables Vol C Tables 4.2.6.8 and 6.1.1.4'
H H 0.0000 0.0000 'International Tables Vol C Tables 4.2.6.8 and 6.1.1.4'
I I -0.4742 1.8119 'International Tables Vol C Tables 4.2.6.8 and 6.1.1.4'
N N 0.0061 0.0033 'International Tables Vol C Tables 4.2.6.8 and 6.1.1.4'
O O 0.0106 0.0060 'International Tables Vol C Tables 4.2.6.8 and 6.1.1.4'
S S 0.1246 0.1234 'International Tables Vol C Tables 4.2.6.8 and 6.1.1.4'

loop_
_geom_angle_atom_site_label_1
_geom_angle_atom_site_label_2
_geom_angle_atom_site_label_3
_geom_angle
_geom_angle_site_symmetry_1
_geom_angle_site_symmetry_3
_geom_angle_publ_flag
O2 S1 O1 119.12(14) . . ?
O2 S1 C13 107.92(14) . . ?
O2 S1 C1 108.91(14) . . ?
O1 S1 C13 108.78(14) . . ?
O1 S1 C1 106.30(14) . . ?
C13 S1 C1 104.94(14) . . ?
N1 N2 C2 119.0(2) . . ?
N1 N2 C6 110.0(2) . . ?
C6 N2 C2 130.8(3) . . ?
N12 N1 N2 108.6(2) . . ?
N1 N12 C11 108.6(2) . . ?
N2 C2 C1 113.8(2) . . ?
C3 C2 N2 119.8(3) . . ?
C3 C2 C1 126.4(3) . . ?
C14 C13 S1 119.2(2) . . ?
C18 C13 S1 119.6(2) . . ?
C18 C13 C14 121.2(3) . . ?
C2 C3 H3 117.1 . . ?
C2 C3 C4 125.8(3) . . ?
C4 C3 H3 117.1 . . ?
I1 C5 H5A 109.2 . . ?
I1 C5 H5B 109.2 . . ?
H5A C5 H5B 107.9 . . ?
C4 C5 I1 112.2(2) . . ?
C4 C5 H5A 109.2 . . ?
C4 C5 H5B 109.2 . . ?
N2 C6 C11 104.0(3) . . ?
N2 C6 C7 133.7(3) . . ?
C11 C6 C7 122.3(3) . . ?
C13 C14 H14 120.7 . . ?
C15 C14 C13 118.7(3) . . ?
C15 C14 H14 120.7 . . ?
N12 C11 C6 108.7(3) . . ?
N12 C11 C10 130.3(3) . . ?
C6 C11 C10 121.0(3) . . ?
C15 C16 C19 120.1(3) . . ?
C17 C16 C15 118.6(3) . . ?
C17 C16 C19 121.3(3) . . ?
C6 C7 H7 122.1 . . ?
C8 C7 C6 115.8(3) . . ?
C8 C7 H7 122.1 . . ?
C13 C18 H18 120.4 . . ?
C13 C18 C17 119.2(3) . . ?
C17 C18 H18 120.4 . . ?
C3 C4 C5 109.1(3) . . ?
C3 C4 H4A 109.9 . . ?
C3 C4 H4B 109.9 . . ?
C5 C4 H4A 109.9 . . ?
C5 C4 H4B 109.9 . . ?
H4A C4 H4B 108.3 . . ?
C14 C15 C16 121.1(3) . . ?
C14 C15 H15 119.5 . . ?
C16 C15 H15 119.5 . . ?
C16 C17 H17 119.4 . . ?
C18 C17 C16 121.2(3) . . ?
C18 C17 H17 119.4 . . ?
S1 C1 H1A 108.9 . . ?
S1 C1 H1B 108.9 . . ?
C2 C1 S1 113.6(2) . . ?
C2 C1 H1A 108.9 . . ?
C2 C1 H1B 108.9 . . ?
H1A C1 H1B 107.7 . . ?
C7 C8 H8 118.8 . . ?
C7 C8 C9 122.5(3) . . ?
C9 C8 H8 118.8 . . ?
C8 C9 H9 119.2 . . ?
C10 C9 C8 121.6(3) . . ?
C10 C9 H9 119.2 . . ?
C11 C10 H10 121.6 . . ?
C9 C10 C11 116.8(3) . . ?
C9 C10 H10 121.6 . . ?
C16 C19 H19A 109.5 . . ?
C16 C19 H19B 109.5 . . ?
C16 C19 H19C 109.5 . . ?
H19A C19 H19B 109.5 . . ?
H19A C19 H19C 109.5 . . ?
H19B C19 H19C 109.5 . . ?

loop_
_geom_bond_atom_site_label_1
_geom_bond_atom_site_label_2
_geom_bond_distance
_geom_bond_site_symmetry_2
_geom_bond_publ_flag
I1 C5 2.157(3) . ?
S1 O2 1.436(2) . ?
S1 O1 1.442(2) . ?
S1 C13 1.763(3) . ?
S1 C1 1.783(3) . ?
N2 N1 1.366(4) . ?
N2 C2 1.431(4) . ?
N2 C6 1.367(4) . ?
N1 N12 1.300(4) . ?
N12 C11 1.376(4) . ?
C2 C3 1.334(4) . ?
C2 C1 1.497(4) . ?
C13 C14 1.398(4) . ?
C13 C18 1.382(4) . ?
C3 H3 0.9500 . ?
C3 C4 1.501(4) . ?
C5 H5A 0.9900 . ?
C5 H5B 0.9900 . ?
C5 C4 1.524(4) . ?
C6 C11 1.393(4) . ?
C6 C7 1.399(4) . ?
C14 H14 0.9500 . ?
C14 C15 1.382(5) . ?
C11 C10 1.407(4) . ?
C16 C15 1.403(5) . ?
C16 C17 1.388(5) . ?
C16 C19 1.508(5) . ?
C7 H7 0.9500 . ?
C7 C8 1.371(5) . ?
C18 H18 0.9500 . ?
C18 C17 1.383(4) . ?
C4 H4A 0.9900 . ?
C4 H4B 0.9900 . ?
C15 H15 0.9500 . ?
C17 H17 0.9500 . ?
C1 H1A 0.9900 . ?
C1 H1B 0.9900 . ?
C8 H8 0.9500 . ?
C8 C9 1.412(5) . ?
C9 H9 0.9500 . ?
C9 C10 1.366(5) . ?
C10 H10 0.9500 . ?
C19 H19A 0.9800 . ?
C19 H19B 0.9800 . ?
C19 H19C 0.9800 . ?

loop_
_geom_torsion_atom_site_label_1
_geom_torsion_atom_site_label_2
_geom_torsion_atom_site_label_3
_geom_torsion_atom_site_label_4
_geom_torsion
_geom_torsion_site_symmetry_1
_geom_torsion_site_symmetry_2
_geom_torsion_site_symmetry_3
_geom_torsion_site_symmetry_4
_geom_torsion_publ_flag
I1 C5 C4 C3 176.2(2) . . . . ?
S1 C13 C14 C15 179.6(2) . . . . ?
S1 C13 C18 C17 -179.7(2) . . . . ?
O2 S1 C13 C14 -166.4(3) . . . . ?
O2 S1 C13 C18 13.3(3) . . . . ?
O2 S1 C1 C2 -55.2(2) . . . . ?
O1 S1 C13 C14 -35.9(3) . . . . ?
O1 S1 C13 C18 143.8(3) . . . . ?
O1 S1 C1 C2 175.3(2) . . . . ?
N2 N1 N12 C11 0.7(4) . . . . ?
N2 C2 C3 C4 -178.0(3) . . . . ?
N2 C2 C1 S1 75.7(3) . . . . ?
N2 C6 C11 N12 0.7(4) . . . . ?
N2 C6 C11 C10 -178.3(3) . . . . ?
N2 C6 C7 C8 177.8(4) . . . . ?
N1 N2 C2 C3 -136.8(3) . . . . ?
N1 N2 C2 C1 43.4(4) . . . . ?
N1 N2 C6 C11 -0.3(4) . . . . ?
N1 N2 C6 C7 -178.7(4) . . . . ?
N1 N12 C11 C6 -0.9(4) . . . . ?
N1 N12 C11 C10 178.0(3) . . . . ?
N12 C11 C10 C9 -178.4(3) . . . . ?
C2 N2 N1 N12 -177.2(3) . . . . ?
C2 N2 C6 C11 176.1(3) . . . . ?
C2 N2 C6 C7 -2.3(6) . . . . ?
C2 C3 C4 C5 130.0(3) . . . . ?
C13 S1 C1 C2 60.1(2) . . . . ?
C13 C14 C15 C16 0.8(5) . . . . ?
C13 C18 C17 C16 -0.7(5) . . . . ?
C3 C2 C1 S1 -104.1(3) . . . . ?
C6 N2 N1 N12 -0.3(4) . . . . ?
C6 N2 C2 C3 47.0(5) . . . . ?
C6 N2 C2 C1 -132.8(3) . . . . ?
C6 C11 C10 C9 0.4(5) . . . . ?
C6 C7 C8 C9 -0.2(5) . . . . ?
C14 C13 C18 C17 0.0(5) . . . . ?
C11 C6 C7 C8 -0.4(5) . . . . ?
C7 C6 C11 N12 179.3(3) . . . . ?
C7 C6 C11 C10 0.3(5) . . . . ?
C7 C8 C9 C10 0.9(6) . . . . ?
C18 C13 C14 C15 0.0(5) . . . . ?
C15 C16 C17 C18 1.4(5) . . . . ?
C17 C16 C15 C14 -1.4(5) . . . . ?
C1 S1 C13 C14 77.6(3) . . . . ?
C1 S1 C13 C18 -102.8(3) . . . . ?
C1 C2 C3 C4 1.7(5) . . . . ?
C8 C9 C10 C11 -1.0(5) . . . . ?
C19 C16 C15 C14 177.1(3) . . . . ?
C19 C16 C17 C18 -177.1(3) . . . . ?
